data_7241290
loop_
_publ_author_name
'Tian, Xin-Yu'
'Du, Cui-Xia'
'ZhaoRi, GeTu'
'SheLe, MuGe'
'Bao, Yongsheng'
'Baiyin, Menghe'

_publ_section_title
;
 The solvothermal synthesis and characterization of quaternary arsenic
 chalcogenides CsTMAsQ3 (TM = Hg, Cd; Q = S, Se) using Cs+ as a structure
 directing agent: from 1D anionic chains to 2D anionic layers
;
_journal_issue 57
_journal_name_full 'RSC Advances'
_journal_page_first 34903
_journal_page_last 34909
_journal_paper_doi 10.1039/D0RA05058J
_journal_volume 10
_journal_year 2020
_chemical_formula_sum 'As2 Cd2 Cs2 S6'
_chemical_formula_weight 832.82
_space_group_IT_number 14
_space_group_name_Hall '-P 2yn'
_space_group_name_H-M_alt 'P 1 21/n 1'
_symmetry_cell_setting monoclinic
_symmetry_space_group_name_H-M 'P 1 21/n 1'
_atom_sites_solution_primary direct
_atom_sites_solution_secondary difmap
_audit_creation_method SHELXL-97
_audit_update_record
;
2018-11-22 deposited with the CCDC.	2020-09-07 downloaded from the CCDC.
;
_cell_angle_alpha 90.00
_cell_angle_beta 95.300(5)
_cell_angle_gamma 90.00
_cell_formula_units_Z 2
_cell_length_a 10.233(3)
_cell_length_b 6.631(2)
_cell_length_c 10.447(3)
_cell_measurement_reflns_used 1736
_cell_measurement_temperature 296(2)
_cell_measurement_theta_max 28.10
_cell_measurement_theta_min 2.67
_cell_volume 705.9(4)
_computing_cell_refinement 'Bruker SMART'
_computing_data_collection 'Bruker SMART'
_computing_data_reduction 'Bruker SAINT'
_computing_molecular_graphics 'Bruker SHELXTL'
_computing_publication_material 'Bruker SHELXTL'
_computing_structure_refinement 'Bruker SHELXTL'
_computing_structure_solution 'Bruker SHELXTL'
_diffrn_ambient_temperature 296(2)
_diffrn_measured_fraction_theta_full 0.994
_diffrn_measured_fraction_theta_max 0.994
_diffrn_measurement_device_type 'CCD area detector'
_diffrn_measurement_method 'phi and omega scans'
_diffrn_radiation_monochromator graphite
_diffrn_radiation_source 'fine-focus sealed tube'
_diffrn_radiation_type MoK\a
_diffrn_radiation_wavelength 0.71073
_diffrn_reflns_av_R_equivalents 0.0281
_diffrn_reflns_av_sigmaI/netI 0.0336
_diffrn_reflns_limit_h_max 12
_diffrn_reflns_limit_h_min -9
_diffrn_reflns_limit_k_max 7
_diffrn_reflns_limit_k_min -7
_diffrn_reflns_limit_l_max 12
_diffrn_reflns_limit_l_min -12
_diffrn_reflns_number 3270
_diffrn_reflns_theta_full 24.99
_diffrn_reflns_theta_max 24.99
_diffrn_reflns_theta_min 2.92
_exptl_absorpt_coefficient_mu 13.587
_exptl_absorpt_correction_T_max 0.1540
_exptl_absorpt_correction_T_min 0.1153
_exptl_absorpt_correction_type multi-scan
_exptl_absorpt_process_details SADABS
_exptl_crystal_colour yellow
_exptl_crystal_density_diffrn 3.918
_exptl_crystal_density_method 'not measured'
_exptl_crystal_description block
_exptl_crystal_F_000 736
_exptl_crystal_size_max 0.28
_exptl_crystal_size_mid 0.25
_exptl_crystal_size_min 0.22
_refine_diff_density_max 0.999
_refine_diff_density_min -0.988
_refine_diff_density_rms 0.209
_refine_ls_extinction_method none
_refine_ls_goodness_of_fit_ref 1.090
_refine_ls_matrix_type full
_refine_ls_number_parameters 55
_refine_ls_number_reflns 1239
_refine_ls_number_restraints 0
_refine_ls_restrained_S_all 1.090
_refine_ls_R_factor_all 0.0386
_refine_ls_R_factor_gt 0.0311
_refine_ls_shift/su_max 0.001
_refine_ls_shift/su_mean 0.000
_refine_ls_structure_factor_coef Fsqd
_refine_ls_weighting_details 'calc w=1/[\s^2^(Fo^2^)+(0.0500P)^2^+2.5000P] where P=(Fo^2^+2Fc^2^)/3'
_refine_ls_weighting_scheme calc
_refine_ls_wR_factor_gt 0.0886
_refine_ls_wR_factor_ref 0.0916
_reflns_number_gt 1084
_reflns_number_total 1239
_reflns_threshold_expression >2sigma(I)
_cod_data_source_file d0ra05058j2.cif
_cod_data_source_block As2
_cod_depositor_comments
;
The following automatic conversions were performed:

data item '_exptl_absorpt_correction_type' value 'Multi-scan' was
changed to 'multi-scan' in accordance with the
/home/data/users/saulius/crontab/automatic-downloads/rss-feeds/RSC/lib/dictionaries/cif_core.dic
dictionary named 'cif_core.dic' version 2.4.2 last updated on
2011-04-26.

data item '_symmetry_cell_setting' value 'Monoclinic' was changed to
'monoclinic' in accordance with the
/home/data/users/saulius/crontab/automatic-downloads/rss-feeds/RSC/lib/dictionaries/cif_core.dic
dictionary named 'cif_core.dic' version 2.4.2 last updated on
2011-04-26.

Automatic conversion script
Id: cif_fix_values 7556 2019-12-06 15:28:31Z antanas 

 Adding full bibliography for 7241290--7241293.cif.
;
_cod_original_sg_symbol_H-M 'P2(1)/n  '
_cod_database_code 7241290

loop_
_symmetry_equiv_pos_as_xyz
'x, y, z'
'-x+1/2, y+1/2, -z+1/2'
'-x, -y, -z'
'x-1/2, -y-1/2, z-1/2'

loop_
_atom_site_label
_atom_site_type_symbol
_atom_site_fract_x
_atom_site_fract_y
_atom_site_fract_z
_atom_site_U_iso_or_equiv
_atom_site_adp_type
_atom_site_occupancy
_atom_site_symmetry_multiplicity
_atom_site_calc_flag
_atom_site_refinement_flags
_atom_site_disorder_assembly
_atom_site_disorder_group
Cd1 Cd 0.34110(6) 0.18372(9) 0.85629(6) 0.0247(2) Uani 1 1 d . . .
Cs1 Cs 0.07575(6) -0.20217(10) 1.17813(5) 0.0367(2) Uani 1 1 d . . .
As1 As 0.63182(8) 0.33671(12) 1.03921(8) 0.0204(2) Uani 1 1 d . . .
S1 S 0.5853(2) 0.1725(3) 0.8560(2) 0.0302(5) Uani 1 1 d . . .
S3 S 0.2076(2) -0.1346(3) 0.86529(19) 0.0237(5) Uani 1 1 d . . .
S2 S 0.2444(2) 0.4095(3) 1.0169(2) 0.0264(5) Uani 1 1 d . . .

loop_
_atom_site_aniso_label
_atom_site_aniso_U_11
_atom_site_aniso_U_22
_atom_site_aniso_U_33
_atom_site_aniso_U_23
_atom_site_aniso_U_13
_atom_site_aniso_U_12
Cd1 0.0240(4) 0.0194(4) 0.0298(4) -0.0029(2) -0.0016(3) 0.0000(2)
Cs1 0.0328(4) 0.0460(4) 0.0319(4) 0.0008(2) 0.0065(3) 0.0089(3)
As1 0.0209(5) 0.0196(5) 0.0209(4) -0.0027(3) 0.0027(3) 0.0008(3)
S1 0.0229(11) 0.0383(14) 0.0284(12) -0.0131(9) -0.0026(9) 0.0008(9)
S3 0.0263(11) 0.0189(10) 0.0246(10) 0.0005(8) -0.0050(8) -0.0019(8)
S2 0.0323(12) 0.0184(11) 0.0293(11) 0.0001(9) 0.0064(9) -0.0019(9)

loop_
_atom_type_symbol
_atom_type_description
_atom_type_scat_dispersion_real
_atom_type_scat_dispersion_imag
_atom_type_scat_source
C C 0.0033 0.0016 'International Tables Vol C Tables 4.2.6.8 and 6.1.1.4'
H H 0.0000 0.0000 'International Tables Vol C Tables 4.2.6.8 and 6.1.1.4'
N N 0.0061 0.0033 'International Tables Vol C Tables 4.2.6.8 and 6.1.1.4'
S S 0.1246 0.1234 'International Tables Vol C Tables 4.2.6.8 and 6.1.1.4'
As As 0.0499 2.0058 'International Tables Vol C Tables 4.2.6.8 and 6.1.1.4'
Cd Cd -0.8075 1.2024 'International Tables Vol C Tables 4.2.6.8 and 6.1.1.4'
Cs Cs -0.3680 2.1192 'International Tables Vol C Tables 4.2.6.8 and 6.1.1.4'

loop_
_geom_angle_atom_site_label_1
_geom_angle_atom_site_label_2
_geom_angle_atom_site_label_3
_geom_angle
_geom_angle_site_symmetry_1
_geom_angle_site_symmetry_3
_geom_angle_publ_flag
S1 Cd1 S2 118.21(7) . . ?
S1 Cd1 S3 121.36(8) . . ?
S2 Cd1 S3 103.01(7) . . ?
S1 Cd1 S3 96.97(7) . 2_556 ?
S2 Cd1 S3 105.16(7) . 2_556 ?
S3 Cd1 S3 111.04(5) . 2_556 ?
S1 Cd1 Cs1 175.11(5) . 3_557 ?
S2 Cd1 Cs1 65.54(5) . 3_557 ?
S3 Cd1 Cs1 58.93(5) . 3_557 ?
S3 Cd1 Cs1 78.72(5) 2_556 3_557 ?
S1 Cd1 Cs1 53.63(5) . 4_655 ?
S2 Cd1 Cs1 162.72(5) . 4_655 ?
S3 Cd1 Cs1 74.52(5) . 4_655 ?
S3 Cd1 Cs1 91.49(5) 2_556 4_655 ?
Cs1 Cd1 Cs1 123.73(2) 3_557 4_655 ?
S1 Cs1 S2 58.29(5) 3_657 1_545 ?
S1 Cs1 S2 69.59(5) 3_657 2_547 ?
S2 Cs1 S2 109.41(5) 1_545 2_547 ?
S1 Cs1 S1 96.87(6) 3_657 4_556 ?
S2 Cs1 S1 68.50(6) 1_545 4_556 ?
S2 Cs1 S1 74.72(5) 2_547 4_556 ?
S1 Cs1 S3 136.89(6) 3_657 3_557 ?
S2 Cs1 S3 141.94(5) 1_545 3_557 ?
S2 Cs1 S3 108.57(5) 2_547 3_557 ?
S1 Cs1 S3 124.93(5) 4_556 3_557 ?
S1 Cs1 S3 57.18(5) 3_657 . ?
S2 Cs1 S3 55.99(5) 1_545 . ?
S2 Cs1 S3 124.14(5) 2_547 . ?
S1 Cs1 S3 124.44(5) 4_556 . ?
S3 Cs1 S3 99.62(5) 3_557 . ?
S1 Cs1 As1 134.46(4) 3_657 2_547 ?
S2 Cs1 As1 137.52(4) 1_545 2_547 ?
S2 Cs1 As1 64.92(4) 2_547 2_547 ?
S1 Cs1 As1 69.57(4) 4_556 2_547 ?
S3 Cs1 As1 63.98(4) 3_557 2_547 ?
S3 Cs1 As1 163.60(4) . 2_547 ?
S1 Cs1 S2 138.21(5) 3_657 3_557 ?
S2 Cs1 S2 85.41(5) 1_545 3_557 ?
S2 Cs1 S2 149.35(6) 2_547 3_557 ?
S1 Cs1 S2 86.96(5) 4_556 3_557 ?
S3 Cs1 S2 62.43(5) 3_557 3_557 ?
S3 Cs1 S2 86.47(5) . 3_557 ?
As1 Cs1 S2 85.87(4) 2_547 3_557 ?
S1 Cs1 S1 90.92(5) 3_657 4_566 ?
S2 Cs1 S1 149.19(5) 1_545 4_566 ?
S2 Cs1 S1 54.29(5) 2_547 4_566 ?
S1 Cs1 S1 121.49(7) 4_556 4_566 ?
S3 Cs1 S1 60.17(5) 3_557 4_566 ?
S3 Cs1 S1 108.25(5) . 4_566 ?
As1 Cs1 S1 64.40(4) 2_547 4_566 ?
S2 Cs1 S1 122.27(5) 3_557 4_566 ?
S1 Cs1 As1 33.33(4) 3_657 3_657 ?
S2 Cs1 As1 33.26(4) 1_545 3_657 ?
S2 Cs1 As1 101.46(4) 2_547 3_657 ?
S1 Cs1 As1 96.45(4) 4_556 3_657 ?
S3 Cs1 As1 133.54(4) 3_557 3_657 ?
S3 Cs1 As1 34.06(4) . 3_657 ?
As1 Cs1 As1 162.19(3) 2_547 3_657 ?
S2 Cs1 As1 104.89(4) 3_557 3_657 ?
S1 Cs1 As1 118.24(4) 4_566 3_657 ?
S1 Cs1 Cd1 168.32(4) 3_657 3_557 ?
S2 Cs1 Cd1 120.09(4) 1_545 3_557 ?
S2 Cs1 Cd1 119.69(4) 2_547 3_557 ?
S1 Cs1 Cd1 92.72(4) 4_556 3_557 ?
S3 Cs1 Cd1 36.22(4) 3_557 3_557 ?
S3 Cs1 Cd1 111.66(4) . 3_557 ?
As1 Cs1 Cd1 55.62(2) 2_547 3_557 ?
S2 Cs1 Cd1 35.57(3) 3_557 3_557 ?
S1 Cs1 Cd1 89.73(3) 4_566 3_557 ?
As1 Cs1 Cd1 138.80(2) 3_657 3_557 ?
S1 Cs1 Cd1 130.47(4) 3_657 4_556 ?
S2 Cs1 Cd1 89.03(4) 1_545 4_556 ?
S2 Cs1 Cd1 91.64(4) 2_547 4_556 ?
S1 Cs1 Cd1 33.72(4) 4_556 4_556 ?
S3 Cs1 Cd1 92.15(4) 3_557 4_556 ?
S3 Cs1 Cd1 135.05(4) . 4_556 ?
As1 Cs1 Cd1 50.89(2) 2_547 4_556 ?
S2 Cs1 Cd1 61.10(4) 3_557 4_556 ?
S1 Cs1 Cd1 115.15(4) 4_566 4_556 ?
As1 Cs1 Cd1 121.98(3) 3_657 4_556 ?
Cd1 Cs1 Cd1 59.045(17) 3_557 4_556 ?
S1 As1 S2 103.12(9) . 3_667 ?
S1 As1 S3 100.25(9) . 3_657 ?
S2 As1 S3 98.94(9) 3_667 3_657 ?
S1 As1 Cs1 123.16(7) . 2_557 ?
S2 As1 Cs1 129.09(6) 3_667 2_557 ?
S3 As1 Cs1 92.99(6) 3_657 2_557 ?
S1 As1 Cs1 60.96(6) . 3_657 ?
S2 As1 Cs1 62.99(6) 3_667 3_657 ?
S3 As1 Cs1 64.68(6) 3_657 3_657 ?
Cs1 As1 Cs1 157.22(3) 2_557 3_657 ?
As1 S1 Cd1 96.86(8) . . ?
As1 S1 Cs1 85.72(7) . 3_657 ?
Cd1 S1 Cs1 172.45(10) . 3_657 ?
As1 S1 Cs1 149.19(10) . 4_655 ?
Cd1 S1 Cs1 92.66(6) . 4_655 ?
Cs1 S1 Cs1 88.65(5) 3_657 4_655 ?
As1 S1 Cs1 87.92(7) . 4_665 ?
Cd1 S1 Cs1 89.58(6) . 4_665 ?
Cs1 S1 Cs1 83.41(5) 3_657 4_665 ?
Cs1 S1 Cs1 121.49(7) 4_655 4_665 ?
As1 S3 Cd1 97.89(8) 3_657 . ?
As1 S3 Cd1 100.80(8) 3_657 2_546 ?
Cd1 S3 Cd1 114.33(8) . 2_546 ?
As1 S3 Cs1 161.05(8) 3_657 3_557 ?
Cd1 S3 Cs1 84.85(6) . 3_557 ?
Cd1 S3 Cs1 95.02(6) 2_546 3_557 ?
As1 S3 Cs1 81.26(6) 3_657 . ?
Cd1 S3 Cs1 112.32(7) . . ?
Cd1 S3 Cs1 132.46(7) 2_546 . ?
Cs1 S3 Cs1 80.38(5) 3_557 . ?
As1 S2 Cd1 90.32(8) 3_667 . ?
As1 S2 Cs1 83.75(7) 3_667 1_565 ?
Cd1 S2 Cs1 166.14(8) . 1_565 ?
As1 S2 Cs1 97.58(8) 3_667 2_557 ?
Cd1 S2 Cs1 105.46(7) . 2_557 ?
Cs1 S2 Cs1 87.77(5) 1_565 2_557 ?
As1 S2 Cs1 126.56(8) 3_667 3_557 ?
Cd1 S2 Cs1 78.89(6) . 3_557 ?
Cs1 S2 Cs1 94.59(5) 1_565 3_557 ?
Cs1 S2 Cs1 135.82(6) 2_557 3_557 ?

loop_
_geom_bond_atom_site_label_1
_geom_bond_atom_site_label_2
_geom_bond_distance
_geom_bond_site_symmetry_2
_geom_bond_publ_flag
Cd1 S1 2.501(2) . ?
Cd1 S2 2.519(2) . ?
Cd1 S3 2.521(2) . ?
Cd1 S3 2.616(2) 2_556 ?
Cd1 Cs1 4.2493(16) 3_557 ?
Cd1 Cs1 4.5002(12) 4_655 ?
Cs1 S1 3.524(3) 3_657 ?
Cs1 S2 3.603(2) 1_545 ?
Cs1 S2 3.606(2) 2_547 ?
Cs1 S1 3.627(2) 4_556 ?
Cs1 S3 3.655(2) 3_557 ?
Cs1 S3 3.676(2) . ?
Cs1 As1 3.8023(13) 2_547 ?
Cs1 S2 3.942(2) 3_557 ?
Cs1 S1 3.971(3) 4_566 ?
Cs1 As1 4.0201(13) 3_657 ?
Cs1 Cd1 4.2493(16) 3_557 ?
Cs1 Cd1 4.5002(12) 4_556 ?
As1 S1 2.215(2) . ?
As1 S2 2.218(2) 3_667 ?
As1 S3 2.278(2) 3_657 ?
As1 Cs1 3.8023(13) 2_557 ?
As1 Cs1 4.0201(13) 3_657 ?
S1 Cs1 3.524(3) 3_657 ?
S1 Cs1 3.627(2) 4_655 ?
S1 Cs1 3.971(3) 4_665 ?
S3 As1 2.278(2) 3_657 ?
S3 Cd1 2.616(2) 2_546 ?
S3 Cs1 3.655(2) 3_557 ?
S2 As1 2.218(2) 3_667 ?
S2 Cs1 3.603(2) 1_565 ?
S2 Cs1 3.606(2) 2_557 ?
S2 Cs1 3.942(2) 3_557 ?
